data_9014382
loop_
_publ_author_name
'Kampf, A. R.'
'Mills, S. J.'
'Nestola, F.'
'Ciriotti, M. E.'
'Kasatkin, A. V.'

_publ_section_title
;
 Saltonseaite, K3NaMn2+Cl6, the Mn analogue of rinneite from the Salton Sea, California
;
_journal_name_full 'American Mineralogist'
_journal_page_first 231
_journal_page_last 235
_journal_paper_doi 10.2138/am.2013.4214
_journal_volume 98
_journal_year 2012
_chemical_compound_source 'Salton Sea, California, USA'
_chemical_formula_sum 'Cl6 K3 Mn Na'
_chemical_name_mineral Saltonseaite
_space_group_IT_number 167
_symmetry_space_group_name_Hall '-R 3 2"c'
_symmetry_space_group_name_H-M 'R -3 c :H'
_cell_angle_alpha 90
_cell_angle_beta 90
_cell_angle_gamma 120
_cell_length_a 12.0966
_cell_length_b 12.0966
_cell_length_c 13.9555
_cell_formula_units_Z 6
_cell_volume 1768.490
_database_code_amcsd 0019751
_exptl_crystal_density_diffrn 2.298
_cod_original_sg_symbol_H-M 'R -3 c'
_cod_original_formula_sum 'K3 Na Mn Cl6'
_cod_database_code 9014382

loop_
_space_group_symop_operation_xyz
x,y,z
2/3+x,1/3+y,1/3+z
1/3+x,2/3+y,2/3+z
x,x-y,1/2+z
2/3+x,1/3+x-y,5/6+z
1/3+x,2/3+x-y,1/6+z
y,x,1/2-z
2/3+y,1/3+x,5/6-z
1/3+y,2/3+x,1/6-z
-x+y,y,1/2+z
2/3-x+y,1/3+y,5/6+z
1/3-x+y,2/3+y,1/6+z
-x,-x+y,1/2-z
2/3-x,1/3-x+y,5/6-z
1/3-x,2/3-x+y,1/6-z
-y,-x,1/2+z
2/3-y,1/3-x,5/6+z
1/3-y,2/3-x,1/6+z
x-y,-y,1/2-z
2/3+x-y,1/3-y,5/6-z
1/3+x-y,2/3-y,1/6-z
y,-x+y,-z
2/3+y,1/3-x+y,1/3-z
1/3+y,2/3-x+y,2/3-z
-x+y,-x,z
2/3-x+y,1/3-x,1/3+z
1/3-x+y,2/3-x,2/3+z
-x,-y,-z
2/3-x,1/3-y,1/3-z
1/3-x,2/3-y,2/3-z
-y,x-y,z
2/3-y,1/3+x-y,1/3+z
1/3-y,2/3+x-y,2/3+z
x-y,x,-z
2/3+x-y,1/3+x,1/3-z
1/3+x-y,2/3+x,2/3-z

loop_
_atom_site_aniso_label
_atom_site_aniso_U_11
_atom_site_aniso_U_22
_atom_site_aniso_U_33
_atom_site_aniso_U_12
_atom_site_aniso_U_13
_atom_site_aniso_U_23
K 0.02627 0.02558 0.02846 0.01279 -0.00274 -0.00548
Na 0.03440 0.03440 0.01780 0.01718 0.00000 0.00000
Mn 0.01713 0.01713 0.01504 0.00857 0.00000 0.00000
Cl 0.02080 0.02933 0.02162 0.01406 -0.00331 -0.00062

loop_
_atom_site_label
_atom_site_fract_x
_atom_site_fract_y
_atom_site_fract_z
_atom_site_U_iso_or_equiv
K 0.29052 0.33333 0.08333 0.02685
Na 0.00000 0.00000 0.25000 0.02882
Mn 0.00000 0.00000 0.00000 0.01644
Cl 0.18155 0.02713 0.10888 0.02324

loop_
_cod_related_entry_id
_cod_related_entry_database
_cod_related_entry_code
1 AMCSD 0019751
